data_4308137
loop_
_publ_author_name
'Keigo Kamata'
'Shinjiro Kuzuya'
'Kazuhiro Uehara'
'Syuhei Yamaguchi'
'Noritaka Mizuno'

_publ_contact_author_address
;
Department of Applied Chemistry, School of Engineering,
The University of Tokyo, 
7-3-1 Hongo, Bunkyo-ku, Tokyo 113-8656, Japan
;
_publ_contact_author_email tmizuno@mail.ecc.u-tokyo.ac.jp
_publ_contact_author_fax +81-3-5841-7220
_publ_contact_author_name 'Noritaka Mizuno'
_publ_contact_author_phone +81-3-5841-7272
_publ_section_title
;
\m-\h1:\h1-Peroxo-Bridged Dinuclear Peroxotungstate Catalytically Active
for Epoxidation of Olefins
;
_journal_name_full 'Inorganic Chemistry'
_journal_page_first 3768
_journal_page_last 3774
_journal_paper_doi 10.1021/ic0701211
_journal_volume 46
_journal_year 2007
_chemical_formula_moiety 'C32 H72 N2 O11 W2 '
_chemical_formula_sum 'C32 H72 N2 O11 W2'
_chemical_formula_weight 1028.63
_space_group_IT_number 14
_symmetry_cell_setting monoclinic
_symmetry_Int_Tables_number 14
_symmetry_space_group_name_Hall '-P 2ybc'
_symmetry_space_group_name_H-M 'P 1 21/c 1'
_cell_angle_alpha 90
_cell_angle_beta 92.7546(7)
_cell_angle_gamma 90
_cell_formula_units_Z 4
_cell_length_a 10.51870(10)
_cell_length_b 32.8781(4)
_cell_length_c 11.73850(10)
_cell_measurement_reflns_used 10804
_cell_measurement_temperature 296.1
_cell_measurement_theta_max 27.5
_cell_measurement_theta_min 3.0
_cell_volume 4054.89(7)
_computing_cell_refinement CrystalClear
_computing_data_collection CrystalClear
_computing_data_reduction CrystalStructure
_computing_publication_material 'CrystalStructure 3.6.0'
_computing_structure_refinement SHELXL
_diffrn_measured_fraction_theta_full 0.9888
_diffrn_measured_fraction_theta_max 0.9888
_diffrn_measurement_device_type 'Rigaku Saturn'
_diffrn_measurement_method \w
_diffrn_radiation_type 'Mo K\a'
_diffrn_radiation_wavelength 0.7107
_diffrn_reflns_av_R_equivalents 0.064
_diffrn_reflns_limit_h_max 14
_diffrn_reflns_limit_h_min 0
_diffrn_reflns_limit_k_max 45
_diffrn_reflns_limit_k_min 0
_diffrn_reflns_limit_l_max 16
_diffrn_reflns_limit_l_min -16
_diffrn_reflns_number 11002
_diffrn_reflns_theta_full 29.14
_diffrn_reflns_theta_max 29.14
_exptl_absorpt_coefficient_mu 5.729
_exptl_absorpt_correction_T_max 0.5984
_exptl_absorpt_correction_T_min 0.2786
_exptl_absorpt_correction_type empirical
_exptl_crystal_colour colorless
_exptl_crystal_density_diffrn 1.685
_exptl_crystal_density_method 'not measured'
_exptl_crystal_description platelet
_exptl_crystal_F_000 2056.00
_exptl_crystal_size_max 0.30
_exptl_crystal_size_mid 0.30
_exptl_crystal_size_min 0.10
_refine_diff_density_max 1.89
_refine_diff_density_min -2.35
_refine_ls_extinction_method none
_refine_ls_goodness_of_fit_ref 1.069
_refine_ls_hydrogen_treatment refall
_refine_ls_number_parameters 425
_refine_ls_number_reflns 10804
_refine_ls_R_factor_gt 0.0410
_refine_ls_shift/su_max 0.0010
_refine_ls_structure_factor_coef Fsqd
_refine_ls_weighting_details 'w = 1/[\s^2^(Fo^2^)+(0.1180P)^2^+3.3263P] where P=(Fo^2^+2Fc^2^)/3'
_refine_ls_weighting_scheme calc
_refine_ls_wR_factor_ref 0.1640
_reflns_number_gt 9123
_reflns_number_total 10804
_reflns_threshold_expression F^2^>2.0\s(F^2^)
_cod_data_source_file ic0701211si20070123_105058.cif
_cod_data_source_block '_Template_texray.inf'
_cod_original_formula_sum 'C32 H72 N2 O11 W2 '
_cod_database_code 4308137

loop_
_symmetry_equiv_pos_site_id
_symmetry_equiv_pos_as_xyz
1 +X,+Y,+Z
2 -X,1/2+Y,1/2-Z
3 -X,-Y,-Z
4 +X,1/2-Y,1/2+Z

loop_
_atom_site_label
_atom_site_type_symbol
_atom_site_fract_x
_atom_site_fract_y
_atom_site_fract_z
_atom_site_U_iso_or_equiv
_atom_site_adp_type
_atom_site_occupancy
_atom_site_symmetry_multiplicity
_atom_site_calc_flag
_atom_site_refinement_flags
_atom_site_disorder_assembly
_atom_site_disorder_group
W(1) W -0.28618(2) 0.096330(10) -0.07835(2) 0.01887(9) Uani 1.00 1 d . . .
W(2) W -0.38609(2) 0.152790(10) 0.10861(2) 0.02095(9) Uani 1.00 1 d . . .
O(1) O -0.3400(5) 0.09674(12) 0.0783(4) 0.0265(9) Uani 1.00 1 d . . .
O(2) O -0.1735(4) 0.0588(1) -0.0770(4) 0.0316(10) Uani 1.00 1 d . . .
O(3) O -0.4459(4) 0.0691(2) -0.1176(4) 0.0330(10) Uani 1.00 1 d . . .
O(4) O -0.3864(4) 0.0877(2) -0.2193(4) 0.0282(10) Uani 1.00 1 d . . .
O(5) O -0.1918(4) 0.1447(1) -0.0245(4) 0.0287(9) Uani 1.00 1 d . . .
O(6) O -0.2094(5) 0.1426(1) -0.1523(4) 0.0308(10) Uani 1.00 1 d . . .
O(7) O -0.5153(5) 0.1478(1) 0.1904(4) 0.0347(11) Uani 1.00 1 d . . .
O(8) O -0.2417(5) 0.1551(2) 0.2160(4) 0.0411(13) Uani 1.00 1 d . . .
O(9) O -0.2881(5) 0.1963(2) 0.1831(4) 0.0388(11) Uani 1.00 1 d . . .
O(10) O -0.4311(5) 0.1920(1) -0.0067(4) 0.0374(11) Uani 1.00 1 d . . .
O(11) O -0.4618(4) 0.14965(13) -0.0509(4) 0.0277(10) Uani 1.00 1 d . . .
N(1) N -1.3710(5) 0.1705(2) -0.4558(4) 0.0206(9) Uani 1.00 1 d . . .
N(2) N -0.7874(4) 0.0742(2) 0.0154(4) 0.0204(9) Uani 1.00 1 d . . .
C(1) C -1.4850(7) 0.1526(2) -0.5263(5) 0.0272(13) Uani 1.00 1 d . . .
C(2) C -1.5527(6) 0.1183(2) -0.4679(5) 0.0277(13) Uani 1.00 1 d . . .
C(3) C -1.6772(7) 0.1091(2) -0.5286(7) 0.037(2) Uani 1.00 1 d . . .
C(4) C -1.7475(7) 0.0745(2) -0.4750(8) 0.042(2) Uani 1.00 1 d . . .
C(5) C -1.4134(5) 0.1890(2) -0.3445(5) 0.0241(12) Uani 1.00 1 d . . .
C(6) C -1.5249(6) 0.2174(2) -0.3558(5) 0.0270(12) Uani 1.00 1 d . . .
C(7) C -1.5494(7) 0.2373(2) -0.2430(7) 0.039(2) Uani 1.00 1 d . . .
C(8) C -1.6662(7) 0.2635(3) -0.2448(8) 0.044(2) Uani 1.00 1 d . . .
C(9) C -1.2750(6) 0.1379(2) -0.4250(5) 0.0218(11) Uani 1.00 1 d . . .
C(10) C -1.2137(7) 0.1180(2) -0.5234(6) 0.036(2) Uani 1.00 1 d . . .
C(11) C -1.1309(7) 0.0825(2) -0.4846(7) 0.038(2) Uani 1.00 1 d . . .
C(12) C -1.2043(7) 0.0461(2) -0.4484(7) 0.039(2) Uani 1.00 1 d . . .
C(13) C -1.3139(6) 0.2031(2) -0.5303(5) 0.0258(12) Uani 1.00 1 d . . .
C(14) C -1.1931(6) 0.2232(2) -0.4816(5) 0.0275(13) Uani 1.00 1 d . . .
C(15) C -1.1469(6) 0.2549(2) -0.5652(6) 0.0293(13) Uani 1.00 1 d . . .
C(16) C -1.0202(7) 0.2737(2) -0.5211(8) 0.044(2) Uani 1.00 1 d . . .
C(17) C -0.8878(6) 0.0891(2) 0.0938(5) 0.0244(12) Uani 1.00 1 d . . .
C(18) C -0.8567(6) 0.1281(2) 0.1581(5) 0.0236(11) Uani 1.00 1 d . . .
C(19) C -0.9458(6) 0.1327(2) 0.2547(7) 0.036(2) Uani 1.00 1 d . . .
C(20) C -0.9388(8) 0.1740(3) 0.3131(7) 0.044(2) Uani 1.00 1 d . . .
C(21) C -0.7567(6) 0.1069(2) -0.0707(5) 0.0222(11) Uani 1.00 1 d . . .
C(22) C -0.8667(6) 0.1200(2) -0.1535(5) 0.0247(12) Uani 1.00 1 d . . .
C(23) C -0.8198(6) 0.1554(2) -0.2230(6) 0.0286(13) Uani 1.00 1 d . . .
C(24) C -0.9222(8) 0.1701(2) -0.3125(7) 0.041(2) Uani 1.00 1 d . . .
C(25) C -0.6607(5) 0.0649(2) 0.0800(5) 0.0204(11) Uani 1.00 1 d . . .
C(26) C -0.6643(5) 0.0357(2) 0.1791(5) 0.0226(11) Uani 1.00 1 d . . .
C(27) C -0.5275(6) 0.0342(2) 0.2342(6) 0.034(2) Uani 1.00 1 d . . .
C(28) C -0.5147(7) 0.0046(2) 0.3321(6) 0.034(2) Uani 1.00 1 d . . .
C(29) C -0.8446(5) 0.0362(2) -0.0433(5) 0.0210(11) Uani 1.00 1 d . . .
C(30) C -0.7625(6) 0.0158(2) -0.1279(6) 0.0293(13) Uani 1.00 1 d . . .
C(31) C -0.8362(6) -0.0179(2) -0.1912(6) 0.0285(13) Uani 1.00 1 d . . .
C(32) C -0.9431(7) -0.0018(2) -0.2704(6) 0.040(2) Uani 1.00 1 d . . .
H(1) H -1.5457 0.1742 -0.5436 0.033 Uiso 1.00 1 c R . .
H(2) H -1.4552 0.1427 -0.5981 0.033 Uiso 1.00 1 c R . .
H(3) H -1.4996 0.0942 -0.4665 0.033 Uiso 1.00 1 c R . .
H(4) H -1.5669 0.1260 -0.3897 0.033 Uiso 1.00 1 c R . .
H(5) H -1.6624 0.1023 -0.6073 0.044 Uiso 1.00 1 c R . .
H(6) H -1.7301 0.1333 -0.5288 0.044 Uiso 1.00 1 c R . .
H(7) H -1.7233 0.0493 -0.5090 0.050 Uiso 1.00 1 c R . .
H(8) H -1.8375 0.0784 -0.4874 0.050 Uiso 1.00 1 c R . .
H(9) H -1.7263 0.0737 -0.3946 0.050 Uiso 1.00 1 c R . .
H(10) H -1.4346 0.1670 -0.2936 0.029 Uiso 1.00 1 c R . .
H(11) H -1.3420 0.2037 -0.3088 0.029 Uiso 1.00 1 c R . .
H(12) H -1.6000 0.2024 -0.3824 0.032 Uiso 1.00 1 c R . .
H(13) H -1.5084 0.2381 -0.4119 0.032 Uiso 1.00 1 c R . .
H(14) H -1.5575 0.2163 -0.1859 0.046 Uiso 1.00 1 c R . .
H(15) H -1.4762 0.2539 -0.2201 0.046 Uiso 1.00 1 c R . .
H(16) H -1.6441 0.2909 -0.2646 0.053 Uiso 1.00 1 c R . .
H(17) H -1.7012 0.2633 -0.1707 0.053 Uiso 1.00 1 c R . .
H(18) H -1.7281 0.2531 -0.3001 0.053 Uiso 1.00 1 c R . .
H(19) H -1.2086 0.1498 -0.3752 0.026 Uiso 1.00 1 c R . .
H(20) H -1.3167 0.1171 -0.3818 0.026 Uiso 1.00 1 c R . .
H(21) H -1.1622 0.1378 -0.5614 0.043 Uiso 1.00 1 c R . .
H(22) H -1.2793 0.1085 -0.5779 0.043 Uiso 1.00 1 c R . .
H(23) H -1.0781 0.0747 -0.5464 0.046 Uiso 1.00 1 c R . .
H(24) H -1.0749 0.0913 -0.4213 0.046 Uiso 1.00 1 c R . .
H(25) H -1.2186 0.0480 -0.3684 0.046 Uiso 1.00 1 c R . .
H(26) H -1.1567 0.0219 -0.4627 0.046 Uiso 1.00 1 c R . .
H(27) H -1.2846 0.0451 -0.4907 0.046 Uiso 1.00 1 c R . .
H(28) H -1.2958 0.1910 -0.6031 0.031 Uiso 1.00 1 c R . .
H(29) H -1.3775 0.2241 -0.5450 0.031 Uiso 1.00 1 c R . .
H(30) H -1.1277 0.2028 -0.4676 0.033 Uiso 1.00 1 c R . .
H(31) H -1.2097 0.2362 -0.4096 0.033 Uiso 1.00 1 c R . .
H(32) H -1.2104 0.2762 -0.5754 0.035 Uiso 1.00 1 c R . .
H(33) H -1.1360 0.2422 -0.6387 0.035 Uiso 1.00 1 c R . .
H(34) H -1.0366 0.2972 -0.4759 0.053 Uiso 1.00 1 c R . .
H(35) H -0.9713 0.2814 -0.5846 0.053 Uiso 1.00 1 c R . .
H(36) H -0.9734 0.2541 -0.4753 0.053 Uiso 1.00 1 c R . .
H(37) H -0.9665 0.0932 0.0487 0.029 Uiso 1.00 1 c R . .
H(38) H -0.9030 0.0679 0.1489 0.029 Uiso 1.00 1 c R . .
H(39) H -0.8660 0.1511 0.1068 0.028 Uiso 1.00 1 c R . .
H(40) H -0.7692 0.1273 0.1883 0.028 Uiso 1.00 1 c R . .
H(41) H -0.9262 0.1118 0.3112 0.043 Uiso 1.00 1 c R . .
H(42) H -1.0324 0.1282 0.2252 0.043 Uiso 1.00 1 c R . .
H(43) H -0.8750 0.1733 0.3744 0.053 Uiso 1.00 1 c R . .
H(44) H -1.0198 0.1804 0.3428 0.053 Uiso 1.00 1 c R . .
H(45) H -0.9169 0.1944 0.2588 0.053 Uiso 1.00 1 c R . .
H(46) H -0.6875 0.0972 -0.1151 0.027 Uiso 1.00 1 c R . .
H(47) H -0.7263 0.1308 -0.0291 0.027 Uiso 1.00 1 c R . .
H(48) H -0.8919 0.0975 -0.2033 0.030 Uiso 1.00 1 c R . .
H(49) H -0.9396 0.1281 -0.1114 0.030 Uiso 1.00 1 c R . .
H(50) H -0.7443 0.1472 -0.2614 0.034 Uiso 1.00 1 c R . .
H(51) H -0.7964 0.1777 -0.1722 0.034 Uiso 1.00 1 c R . .
H(52) H -0.9133 0.1555 -0.3825 0.050 Uiso 1.00 1 c R . .
H(53) H -0.9116 0.1987 -0.3258 0.050 Uiso 1.00 1 c R . .
H(54) H -1.0052 0.1652 -0.2848 0.050 Uiso 1.00 1 c R . .
H(55) H -0.6027 0.0540 0.0259 0.024 Uiso 1.00 1 c R . .
H(56) H -0.6249 0.0904 0.1082 0.024 Uiso 1.00 1 c R . .
H(57) H -0.6905 0.0089 0.1527 0.027 Uiso 1.00 1 c R . .
H(58) H -0.7238 0.0451 0.2339 0.027 Uiso 1.00 1 c R . .
H(59) H -0.4688 0.0265 0.1767 0.041 Uiso 1.00 1 c R . .
H(60) H -0.5039 0.0612 0.2614 0.041 Uiso 1.00 1 c R . .
H(61) H -0.5338 0.0182 0.4016 0.041 Uiso 1.00 1 c R . .
H(62) H -0.4292 -0.0056 0.3383 0.041 Uiso 1.00 1 c R . .
H(63) H -0.5730 -0.0175 0.3188 0.041 Uiso 1.00 1 c R . .
H(64) H -0.8637 0.0166 0.0151 0.025 Uiso 1.00 1 c R . .
H(65) H -0.9245 0.0438 -0.0823 0.025 Uiso 1.00 1 c R . .
H(66) H -0.6877 0.0044 -0.0883 0.035 Uiso 1.00 1 c R . .
H(67) H -0.7345 0.0357 -0.1822 0.035 Uiso 1.00 1 c R . .
H(68) H -0.7778 -0.0335 -0.2354 0.034 Uiso 1.00 1 c R . .
H(69) H -0.8718 -0.0361 -0.1360 0.034 Uiso 1.00 1 c R . .
H(70) H -1.0200 -0.0001 -0.2298 0.048 Uiso 1.00 1 c R . .
H(71) H -0.9559 -0.0199 -0.3341 0.048 Uiso 1.00 1 c R . .
H(72) H -0.9209 0.0247 -0.2974 0.048 Uiso 1.00 1 c R . .

loop_
_atom_site_aniso_label
_atom_site_aniso_U_11
_atom_site_aniso_U_22
_atom_site_aniso_U_33
_atom_site_aniso_U_12
_atom_site_aniso_U_13
_atom_site_aniso_U_23
W(1) 0.0214(1) 0.01666(13) 0.01865(13) 0.00117(8) 0.00243(9) 0.00150(7)
W(2) 0.0241(2) 0.0195(1) 0.0191(1) -0.00037(8) 0.00030(10) -0.00169(8)
O(1) 0.041(3) 0.017(2) 0.022(2) 0.005(2) 0.009(2) 0.002(2)
O(2) 0.035(2) 0.027(2) 0.034(2) 0.009(2) 0.005(2) 0.001(2)
O(3) 0.032(2) 0.035(3) 0.033(2) -0.010(2) 0.012(2) -0.004(2)
O(4) 0.030(2) 0.036(2) 0.019(2) -0.010(2) -0.001(2) -0.003(2)
O(5) 0.030(2) 0.028(2) 0.027(2) -0.008(2) -0.007(2) -0.001(2)
O(6) 0.039(3) 0.027(2) 0.028(2) -0.006(2) 0.006(2) 0.002(2)
O(7) 0.039(3) 0.031(3) 0.035(3) -0.004(2) 0.009(2) -0.011(2)
O(8) 0.043(3) 0.054(3) 0.024(2) 0.004(2) -0.017(2) -0.010(2)
O(9) 0.047(3) 0.035(3) 0.034(3) -0.017(2) -0.003(2) -0.010(2)
O(10) 0.053(3) 0.017(2) 0.042(3) 0.003(2) -0.002(2) 0.000(2)
O(11) 0.028(2) 0.026(2) 0.028(2) 0.000(2) -0.008(2) -0.006(2)
N(1) 0.026(2) 0.019(2) 0.017(2) 0.004(2) -0.003(2) 0.003(2)
N(2) 0.013(2) 0.022(2) 0.026(2) 0.002(2) -0.001(2) 0.001(2)
C(1) 0.038(4) 0.025(3) 0.019(3) -0.001(3) -0.003(3) 0.001(2)
C(2) 0.025(3) 0.032(3) 0.025(3) -0.003(3) -0.010(2) 0.003(3)
C(3) 0.031(4) 0.040(4) 0.038(4) -0.002(3) -0.016(3) -0.001(3)
C(4) 0.030(4) 0.034(4) 0.060(5) -0.004(3) -0.003(3) -0.003(4)
C(5) 0.021(3) 0.030(3) 0.021(3) -0.001(2) 0.003(2) -0.002(2)
C(6) 0.026(3) 0.029(3) 0.026(3) 0.004(2) -0.004(2) -0.000(2)
C(7) 0.031(3) 0.043(4) 0.041(4) 0.004(3) 0.001(3) -0.017(3)
C(8) 0.033(4) 0.039(4) 0.061(5) 0.002(3) 0.002(3) -0.017(4)
C(9) 0.024(3) 0.017(3) 0.026(3) 0.002(2) 0.007(2) 0.005(2)
C(10) 0.048(4) 0.021(3) 0.040(4) 0.003(3) 0.015(3) 0.004(3)
C(11) 0.031(4) 0.028(3) 0.056(5) 0.003(3) 0.002(3) -0.008(3)
C(12) 0.037(4) 0.032(4) 0.046(4) -0.003(3) -0.004(3) -0.003(3)
C(13) 0.032(3) 0.025(3) 0.021(3) 0.003(2) 0.004(2) 0.007(2)
C(14) 0.034(3) 0.025(3) 0.024(3) -0.003(3) -0.003(2) 0.003(2)
C(15) 0.031(3) 0.017(3) 0.040(4) -0.000(2) 0.008(3) 0.009(2)
C(16) 0.036(4) 0.035(4) 0.063(5) -0.007(3) -0.001(4) 0.012(4)
C(17) 0.021(3) 0.025(3) 0.028(3) 0.004(2) 0.006(2) 0.004(2)
C(18) 0.023(3) 0.023(3) 0.025(3) -0.001(2) 0.001(2) -0.002(2)
C(19) 0.023(3) 0.041(4) 0.043(4) -0.005(3) 0.009(3) -0.010(3)
C(20) 0.047(4) 0.044(4) 0.044(4) -0.001(4) 0.016(3) -0.018(4)
C(21) 0.022(3) 0.019(3) 0.026(3) -0.003(2) 0.004(2) 0.002(2)
C(22) 0.025(3) 0.025(3) 0.024(3) -0.001(2) -0.002(2) 0.006(2)
C(23) 0.030(3) 0.024(3) 0.032(3) -0.001(2) -0.002(3) 0.010(2)
C(24) 0.047(4) 0.033(4) 0.042(4) -0.006(3) -0.012(3) 0.015(3)
C(25) 0.011(2) 0.024(3) 0.026(3) 0.005(2) 0.000(2) -0.001(2)
C(26) 0.022(3) 0.019(3) 0.026(3) 0.003(2) 0.002(2) -0.000(2)
C(27) 0.022(3) 0.036(4) 0.044(4) 0.002(3) 0.001(3) 0.011(3)
C(28) 0.033(3) 0.036(4) 0.034(3) -0.002(3) -0.003(3) 0.003(3)
C(29) 0.011(2) 0.024(3) 0.027(3) 0.002(2) -0.005(2) 0.002(2)
C(30) 0.022(3) 0.029(3) 0.038(3) 0.004(2) 0.006(3) -0.010(3)
C(31) 0.033(3) 0.017(3) 0.035(3) -0.001(2) 0.001(3) -0.004(2)
C(32) 0.051(4) 0.035(4) 0.035(4) -0.002(3) 0.001(3) -0.004(3)

loop_
_atom_type_symbol
_atom_type_description
_atom_type_scat_dispersion_real
_atom_type_scat_dispersion_imag
_atom_type_scat_source
C C 0.003 0.002
;
International Tables for Crystallography
(1992, Vol. C, Tables 4.2.6.8 and 6.1.1.4)
;
H H 0.000 0.000
;
International Tables for Crystallography
(1992, Vol. C, Table 6.1.1.4)
;
N N 0.006 0.003
;
International Tables for Crystallography
(1992, Vol. C, Tables 4.2.6.8 and 6.1.1.4)
;
O O 0.011 0.006
;
International Tables for Crystallography
(1992, Vol. C, Tables 4.2.6.8 and 6.1.1.4)
;
W W -0.849 6.872
;
International Tables for Crystallography
(1992, Vol. C, Tables 4.2.6.8 and 6.1.1.4)
;

loop_
_geom_angle_atom_site_label_1
_geom_angle_atom_site_label_2
_geom_angle_atom_site_label_3
_geom_angle
_geom_angle_publ_flag
_geom_angle_site_symmetry_1
_geom_angle_site_symmetry_2
_geom_angle_site_symmetry_3
W(1) O(1) W(2) 105.4(2) ? . . .
O(2) W(1) O(1) 103.2(2) ? . . .
O(3) W(1) O(1) 86.6(2) ? . . .
O(4) W(1) O(1) 129.4(2) ? . . .
O(5) W(1) O(1) 81.7(2) ? . . .
O(6) W(1) O(1) 124.1(2) ? . . .
O(3) W(1) O(2) 105.1(2) ? . . .
O(4) W(1) O(2) 104.5(2) ? . . .
O(5) W(1) O(2) 104.0(2) ? . . .
O(6) W(1) O(2) 105.4(2) ? . . .
W(1) O(3) O(4) 67.2(2) ? . . .
O(4) W(1) O(3) 45.6(2) ? . . .
O(5) W(1) O(3) 150.4(2) ? . . .
O(6) W(1) O(3) 128.9(2) ? . . .
W(1) O(4) O(3) 67.2(2) ? . . .
O(5) W(1) O(4) 129.7(2) ? . . .
O(6) W(1) O(4) 87.4(2) ? . . .
W(1) O(5) O(6) 66.7(2) ? . . .
O(6) W(1) O(5) 45.3(2) ? . . .
W(1) O(6) O(5) 68.0(3) ? . . .
O(11) W(2) O(1) 82.6(2) ? . . .
O(7) W(2) O(1) 102.9(2) ? . . .
O(8) W(2) O(1) 87.8(2) ? . . .
O(9) W(2) O(1) 130.4(2) ? . . .
O(10) W(2) O(1) 124.4(2) ? . . .
O(11) W(2) O(7) 103.2(2) ? . . .
O(8) W(2) O(7) 105.0(2) ? . . .
O(9) W(2) O(7) 103.7(2) ? . . .
O(10) W(2) O(7) 106.6(2) ? . . .
O(11) W(2) O(8) 151.5(2) ? . . .
W(2) O(8) O(9) 68.1(3) ? . . .
O(9) W(2) O(8) 45.0(2) ? . . .
O(10) W(2) O(8) 126.6(2) ? . . .
O(11) W(2) O(9) 129.5(2) ? . . .
W(2) O(9) O(8) 66.9(3) ? . . .
O(10) W(2) O(9) 86.0(2) ? . . .
W(2) O(10) O(11) 70.4(3) ? . . .
O(11) W(2) O(10) 45.5(2) ? . . .
W(2) O(11) O(10) 64.1(2) ? . . .
N(1) C(1) C(2) 114.3(5) ? . . .
C(5) N(1) C(1) 111.1(4) ? . . .
C(9) N(1) C(1) 110.7(4) ? . . .
C(13) N(1) C(1) 106.2(4) ? . . .
N(1) C(5) C(6) 115.5(5) ? . . .
C(9) N(1) C(5) 107.3(4) ? . . .
C(13) N(1) C(5) 110.5(4) ? . . .
N(1) C(9) C(10) 115.7(5) ? . . .
C(13) N(1) C(9) 111.2(4) ? . . .
N(1) C(13) C(14) 115.8(5) ? . . .
C(25) N(2) C(17) 112.3(4) ? . . .
C(21) N(2) C(17) 110.6(4) ? . . .
N(2) C(17) C(18) 115.8(5) ? . . .
C(29) N(2) C(17) 105.4(4) ? . . .
C(25) N(2) C(21) 105.2(4) ? . . .
N(2) C(21) C(22) 116.1(5) ? . . .
C(29) N(2) C(21) 111.7(4) ? . . .
N(2) C(25) C(26) 117.1(4) ? . . .
C(29) N(2) C(25) 111.8(4) ? . . .
N(2) C(29) C(30) 115.7(5) ? . . .
C(1) C(2) C(3) 110.8(6) ? . . .
C(2) C(3) C(4) 112.9(6) ? . . .
C(5) C(6) C(7) 111.0(5) ? . . .
C(6) C(7) C(8) 114.3(6) ? . . .
C(9) C(10) C(11) 111.6(6) ? . . .
C(10) C(11) C(12) 113.9(6) ? . . .
C(13) C(14) C(15) 110.0(5) ? . . .
C(14) C(15) C(16) 110.8(6) ? . . .
C(17) C(18) C(19) 109.3(5) ? . . .
C(18) C(19) C(20) 114.1(6) ? . . .
C(21) C(22) C(23) 107.4(5) ? . . .
C(22) C(23) C(24) 111.8(5) ? . . .
C(25) C(26) C(27) 106.5(5) ? . . .
C(26) C(27) C(28) 112.7(5) ? . . .
C(29) C(30) C(31) 110.6(5) ? . . .
C(30) C(31) C(32) 112.9(5) ? . . .
N(1) C(1) H(1) 108.6615 ? . . .
N(1) C(1) H(2) 108.6746 ? . . .
N(1) C(5) H(10) 108.3831 ? . . .
N(1) C(5) H(11) 108.3941 ? . . .
N(1) C(9) H(19) 108.3539 ? . . .
N(1) C(9) H(20) 108.3500 ? . . .
N(1) C(13) H(28) 108.3424 ? . . .
N(1) C(13) H(29) 108.3346 ? . . .
N(2) C(17) H(37) 108.3258 ? . . .
N(2) C(17) H(38) 108.3307 ? . . .
N(2) C(21) H(46) 108.2470 ? . . .
N(2) C(21) H(47) 108.2562 ? . . .
N(2) C(25) H(56) 108.0267 ? . . .
N(2) C(25) H(55) 108.0250 ? . . .
N(2) C(29) H(64) 108.3501 ? . . .
N(2) C(29) H(65) 108.3503 ? . . .
H(1) C(1) C(2) 108.6807 ? . . .
H(2) C(1) C(2) 108.6826 ? . . .
C(1) C(2) H(3) 109.4735 ? . . .
C(1) C(2) H(4) 109.4781 ? . . .
H(2) C(1) H(1) 107.6089 ? . . .
H(3) C(2) C(3) 109.4735 ? . . .
H(4) C(2) C(3) 109.4771 ? . . .
C(2) C(3) H(5) 108.9981 ? . . .
C(2) C(3) H(6) 108.9967 ? . . .
H(4) C(2) H(3) 108.0639 ? . . .
H(5) C(3) C(4) 109.0008 ? . . .
H(6) C(3) C(4) 109.0111 ? . . .
C(3) C(4) H(7) 109.4675 ? . . .
C(3) C(4) H(8) 109.4653 ? . . .
C(3) C(4) H(9) 109.4630 ? . . .
H(6) C(3) H(5) 107.7930 ? . . .
H(8) C(4) H(7) 109.4772 ? . . .
H(9) C(4) H(7) 109.4837 ? . . .
H(9) C(4) H(8) 109.4706 ? . . .
H(10) C(5) C(6) 108.3974 ? . . .
H(11) C(5) C(6) 108.3971 ? . . .
C(5) C(6) H(12) 109.4514 ? . . .
C(5) C(6) H(13) 109.4463 ? . . .
H(11) C(5) H(10) 107.4524 ? . . .
H(12) C(6) C(7) 109.4400 ? . . .
H(13) C(6) C(7) 109.4312 ? . . .
C(6) C(7) H(14) 108.6810 ? . . .
C(6) C(7) H(15) 108.6854 ? . . .
H(13) C(6) H(12) 108.0402 ? . . .
H(14) C(7) C(8) 108.6867 ? . . .
H(15) C(7) C(8) 108.6792 ? . . .
C(7) C(8) H(16) 109.4717 ? . . .
C(7) C(8) H(17) 109.4699 ? . . .
C(7) C(8) H(18) 109.4792 ? . . .
H(15) C(7) H(14) 107.6205 ? . . .
H(17) C(8) H(16) 109.4757 ? . . .
H(18) C(8) H(16) 109.4582 ? . . .
H(18) C(8) H(17) 109.4726 ? . . .
H(19) C(9) C(10) 108.3554 ? . . .
H(20) C(9) C(10) 108.3462 ? . . .
C(9) C(10) H(21) 109.3055 ? . . .
C(9) C(10) H(22) 109.3129 ? . . .
H(20) C(9) H(19) 107.4371 ? . . .
H(21) C(10) C(11) 109.3003 ? . . .
H(22) C(10) C(11) 109.3065 ? . . .
C(10) C(11) H(23) 108.7743 ? . . .
C(10) C(11) H(24) 108.7800 ? . . .
H(22) C(10) H(21) 107.9506 ? . . .
H(23) C(11) C(12) 108.7754 ? . . .
H(24) C(11) C(12) 108.7650 ? . . .
C(11) C(12) H(25) 109.4664 ? . . .
C(11) C(12) H(27) 109.4698 ? . . .
C(11) C(12) H(26) 109.4677 ? . . .
H(24) C(11) H(23) 107.6565 ? . . .
H(27) C(12) H(25) 109.4748 ? . . .
H(26) C(12) H(25) 109.4731 ? . . .
H(27) C(12) H(26) 109.4756 ? . . .
H(28) C(13) C(14) 108.3405 ? . . .
H(29) C(13) C(14) 108.3280 ? . . .
C(13) C(14) H(30) 109.6542 ? . . .
C(13) C(14) H(31) 109.6709 ? . . .
H(29) C(13) H(28) 107.4156 ? . . .
H(30) C(14) C(15) 109.6722 ? . . .
H(31) C(14) C(15) 109.6854 ? . . .
C(14) C(15) H(32) 109.4682 ? . . .
C(14) C(15) H(33) 109.4760 ? . . .
H(31) C(14) H(30) 108.1599 ? . . .
H(32) C(15) C(16) 109.4762 ? . . .
H(33) C(15) C(16) 109.4891 ? . . .
C(15) C(16) H(34) 109.4708 ? . . .
C(15) C(16) H(35) 109.4602 ? . . .
C(15) C(16) H(36) 109.4601 ? . . .
H(33) C(15) H(32) 108.0675 ? . . .
H(35) C(16) H(34) 109.4924 ? . . .
H(36) C(16) H(34) 109.4828 ? . . .
H(36) C(16) H(35) 109.4610 ? . . .
C(17) C(18) H(40) 109.8042 ? . . .
H(37) C(17) C(18) 108.3304 ? . . .
H(38) C(17) C(18) 108.3242 ? . . .
C(17) C(18) H(39) 109.8069 ? . . .
H(38) C(17) H(37) 107.4143 ? . . .
H(40) C(18) C(19) 109.8125 ? . . .
H(39) C(18) C(19) 109.8089 ? . . .
C(18) C(19) H(41) 108.7309 ? . . .
C(18) C(19) H(42) 108.7355 ? . . .
H(40) C(18) H(39) 108.2594 ? . . .
H(41) C(19) C(20) 108.7241 ? . . .
H(42) C(19) C(20) 108.7212 ? . . .
C(19) C(20) H(43) 109.4831 ? . . .
C(19) C(20) H(44) 109.4803 ? . . .
C(19) C(20) H(45) 109.4701 ? . . .
H(42) C(19) H(41) 107.6466 ? . . .
H(44) C(20) H(43) 109.4694 ? . . .
H(45) C(20) H(43) 109.4644 ? . . .
H(45) C(20) H(44) 109.4601 ? . . .
H(46) C(21) C(22) 108.2655 ? . . .
H(47) C(21) C(22) 108.2823 ? . . .
C(21) C(22) H(48) 110.2438 ? . . .
C(21) C(22) H(49) 110.2193 ? . . .
H(47) C(21) H(46) 107.3977 ? . . .
H(48) C(22) C(23) 110.2205 ? . . .
H(49) C(22) C(23) 110.2203 ? . . .
C(22) C(23) H(50) 109.2632 ? . . .
C(22) C(23) H(51) 109.2638 ? . . .
H(49) C(22) H(48) 108.5097 ? . . .
C(23) C(24) H(54) 109.4679 ? . . .
C(23) C(24) H(52) 109.4691 ? . . .
C(23) C(24) H(53) 109.4681 ? . . .
H(50) C(23) C(24) 109.2657 ? . . .
H(51) C(23) C(24) 109.2610 ? . . .
H(51) C(23) H(50) 107.9402 ? . . .
H(54) C(24) H(52) 109.4819 ? . . .
H(53) C(24) H(52) 109.4793 ? . . .
H(54) C(24) H(53) 109.4610 ? . . .
H(56) C(25) C(26) 108.0319 ? . . .
H(55) C(25) C(26) 108.0332 ? . . .
C(25) C(26) H(57) 110.4258 ? . . .
C(25) C(26) H(58) 110.4317 ? . . .
H(56) C(25) H(55) 107.2664 ? . . .
C(26) C(27) H(59) 109.0520 ? . . .
C(26) C(27) H(60) 109.0520 ? . . .
H(57) C(26) C(27) 110.4213 ? . . .
H(58) C(26) C(27) 110.4157 ? . . .
H(58) C(26) H(57) 108.6171 ? . . .
H(59) C(27) C(28) 109.0552 ? . . .
H(60) C(27) C(28) 109.0646 ? . . .
C(27) C(28) H(61) 109.4658 ? . . .
C(27) C(28) H(62) 109.4678 ? . . .
C(27) C(28) H(63) 109.4697 ? . . .
H(60) C(27) H(59) 107.8183 ? . . .
H(62) C(28) H(61) 109.4711 ? . . .
H(63) C(28) H(61) 109.4702 ? . . .
H(63) C(28) H(62) 109.4828 ? . . .
C(29) C(30) H(66) 109.5373 ? . . .
C(29) C(30) H(67) 109.5365 ? . . .
H(64) C(29) C(30) 108.3486 ? . . .
H(65) C(29) C(30) 108.3529 ? . . .
H(65) C(29) H(64) 107.4223 ? . . .
H(66) C(30) C(31) 109.5452 ? . . .
H(67) C(30) C(31) 109.5307 ? . . .
C(30) C(31) H(68) 108.9933 ? . . .
C(30) C(31) H(69) 109.0079 ? . . .
H(67) C(30) H(66) 108.0853 ? . . .
C(31) C(32) H(72) 109.4723 ? . . .
C(31) C(32) H(70) 109.4669 ? . . .
H(68) C(31) C(32) 108.9946 ? . . .
H(69) C(31) C(32) 109.0035 ? . . .
C(31) C(32) H(71) 109.4760 ? . . .
H(69) C(31) H(68) 107.7718 ? . . .
H(72) C(32) H(70) 109.4775 ? . . .
H(71) C(32) H(70) 109.4747 ? . . .
H(72) C(32) H(71) 109.4599 ? . . .

loop_
_geom_bond_atom_site_label_1
_geom_bond_atom_site_label_2
_geom_bond_distance
_geom_bond_publ_flag
_geom_bond_site_symmetry_1
_geom_bond_site_symmetry_2
W(1) O(1) 1.950(4) ? . .
W(1) O(2) 1.711(5) ? . .
W(1) O(3) 1.940(5) ? . .
W(1) O(4) 1.940(4) ? . .
W(1) O(5) 1.964(5) ? . .
W(1) O(6) 1.946(5) ? . .
W(2) O(1) 1.943(4) ? . .
W(2) O(7) 1.709(5) ? . .
W(2) O(8) 1.928(5) ? . .
W(2) O(9) 1.945(5) ? . .
W(2) O(10) 1.912(5) ? . .
W(2) O(11) 2.002(4) ? . .
O(3) O(4) 1.504(7) ? . .
O(5) O(6) 1.504(6) ? . .
O(8) O(9) 1.483(8) ? . .
O(10) O(11) 1.515(6) ? . .
N(1) C(1) 1.541(8) ? . .
N(1) C(5) 1.528(8) ? . .
N(1) C(9) 1.504(7) ? . .
N(1) C(13) 1.524(8) ? . .
N(2) C(17) 1.516(8) ? . .
N(2) C(21) 1.521(8) ? . .
N(2) C(25) 1.533(7) ? . .
N(2) C(29) 1.535(8) ? . .
C(1) C(2) 1.515(9) ? . .
C(2) C(3) 1.491(9) ? . .
C(3) C(4) 1.51(1) ? . .
C(5) C(6) 1.499(9) ? . .
C(6) C(7) 1.51(1) ? . .
C(7) C(8) 1.50(1) ? . .
C(9) C(10) 1.501(9) ? . .
C(10) C(11) 1.51(1) ? . .
C(11) C(12) 1.50(1) ? . .
C(13) C(14) 1.519(9) ? . .
C(14) C(15) 1.527(9) ? . .
C(15) C(16) 1.54(1) ? . .
C(17) N(2) 1.516(8) ? . .
C(17) C(18) 1.514(9) ? . .
C(18) C(19) 1.514(9) ? . .
C(19) C(20) 1.52(1) ? . .
C(21) N(2) 1.521(8) ? . .
C(21) C(22) 1.536(8) ? . .
C(22) C(23) 1.519(9) ? . .
C(23) C(24) 1.55(1) ? . .
C(25) N(2) 1.533(7) ? . .
C(25) C(26) 1.510(8) ? . .
C(26) C(27) 1.550(8) ? . .
C(27) C(28) 1.51(1) ? . .
C(29) N(2) 1.535(8) ? . .
C(29) C(30) 1.504(9) ? . .
C(30) C(31) 1.525(9) ? . .
C(31) C(32) 1.52(1) ? . .
C(1) H(1) 0.9701 ? . .
C(1) H(2) 0.9699 ? . .
C(2) H(3) 0.9701 ? . .
C(2) H(4) 0.9700 ? . .
C(3) H(5) 0.9699 ? . .
C(3) H(6) 0.9700 ? . .
C(4) H(7) 0.9598 ? . .
C(4) H(8) 0.9600 ? . .
C(4) H(9) 0.9600 ? . .
C(5) H(10) 0.9701 ? . .
C(5) H(11) 0.9700 ? . .
C(6) H(12) 0.9700 ? . .
C(6) H(13) 0.9700 ? . .
C(7) H(14) 0.9699 ? . .
C(7) H(15) 0.9700 ? . .
C(8) H(16) 0.9600 ? . .
C(8) H(17) 0.9599 ? . .
C(8) H(18) 0.9600 ? . .
C(9) H(19) 0.9699 ? . .
C(9) H(20) 0.9701 ? . .
C(10) H(21) 0.9700 ? . .
C(10) H(22) 0.9700 ? . .
C(11) H(23) 0.9699 ? . .
C(11) H(24) 0.9700 ? . .
C(12) H(25) 0.9600 ? . .
C(12) H(26) 0.9600 ? . .
C(12) H(27) 0.9601 ? . .
C(13) H(28) 0.9700 ? . .
C(13) H(29) 0.9700 ? . .
C(14) H(30) 0.9701 ? . .
C(14) H(31) 0.9699 ? . .
C(15) H(32) 0.9700 ? . .
C(15) H(33) 0.9700 ? . .
C(16) H(34) 0.9599 ? . .
C(16) H(35) 0.9600 ? . .
C(16) H(36) 0.9601 ? . .
C(17) H(37) 0.9700 ? . .
C(17) H(38) 0.9701 ? . .
C(18) H(39) 0.9700 ? . .
C(18) H(40) 0.9699 ? . .
C(19) H(41) 0.9701 ? . .
C(19) H(42) 0.9700 ? . .
C(20) H(43) 0.9600 ? . .
C(20) H(44) 0.9600 ? . .
C(20) H(45) 0.9601 ? . .
C(21) H(46) 0.9701 ? . .
C(21) H(47) 0.9698 ? . .
C(22) H(48) 0.9698 ? . .
C(22) H(49) 0.9701 ? . .
C(23) H(50) 0.9699 ? . .
C(23) H(51) 0.9700 ? . .
C(24) H(52) 0.9600 ? . .
C(24) H(53) 0.9601 ? . .
C(24) H(54) 0.9600 ? . .
C(25) H(55) 0.9700 ? . .
C(25) H(56) 0.9700 ? . .
C(26) H(57) 0.9699 ? . .
C(26) H(58) 0.9700 ? . .
C(27) H(59) 0.9700 ? . .
C(27) H(60) 0.9701 ? . .
C(28) H(61) 0.9600 ? . .
C(28) H(62) 0.9599 ? . .
C(28) H(63) 0.9599 ? . .
C(29) H(64) 0.9700 ? . .
C(29) H(65) 0.9700 ? . .
C(30) H(66) 0.9700 ? . .
C(30) H(67) 0.9700 ? . .
C(31) H(68) 0.9701 ? . .
C(31) H(69) 0.9701 ? . .
C(32) H(70) 0.9600 ? . .
C(32) H(71) 0.9599 ? . .
C(32) H(72) 0.9599 ? . .

loop_
_geom_contact_atom_site_label_1
_geom_contact_atom_site_label_2
_geom_contact_distance
_geom_contact_publ_flag
_geom_contact_site_symmetry_1
_geom_contact_site_symmetry_2
W(1) W(2) 3.0965(4) ? . .
W(1) O(11) 2.578(4) ? . .
W(2) O(5) 2.645(5) ? . .
O(1) O(2) 2.873(6) ? . .
O(1) O(3) 2.667(6) ? . .
O(1) O(4) 3.517(6) ? . .
O(1) O(5) 2.560(6) ? . .
O(1) O(6) 3.441(6) ? . .
O(1) O(7) 2.860(7) ? . .
O(1) O(8) 2.684(7) ? . .
O(1) O(9) 3.529(7) ? . .
O(1) O(10) 3.410(6) ? . .
O(1) O(11) 2.604(6) ? . .
O(1) C(25) 3.533(7) ? . .
O(1) C(27) 3.437(8) ? . .
O(1) C(31) 3.417(7) ? . 45503
O(2) O(3) 2.902(6) ? . .
O(2) O(4) 2.890(6) ? . .
O(2) O(5) 2.901(7) ? . .
O(2) O(6) 2.913(6) ? . .
O(2) C(29) 3.542(7) ? . 65501
O(2) C(29) 3.429(7) ? . 45503
O(2) C(30) 3.522(8) ? . 45503
O(2) C(31) 3.420(8) ? . 45503
O(3) O(6) 3.507(7) ? . .
O(3) O(11) 2.770(7) ? . .
O(3) C(21) 3.565(7) ? . .
O(3) C(25) 3.317(7) ? . .
O(3) C(28) 3.505(9) ? . 45503
O(4) O(5) 3.534(6) ? . .
O(4) O(6) 2.684(7) ? . .
O(4) O(11) 2.972(6) ? . .
O(4) C(2) 3.478(8) ? . 65501
O(4) C(9) 3.194(7) ? . 65501
O(4) C(28) 3.452(9) ? . 45503
O(5) O(8) 2.916(7) ? . .
O(5) O(9) 3.173(7) ? . .
O(5) O(10) 2.974(7) ? . .
O(5) O(11) 2.846(6) ? . .
O(5) C(15) 3.370(8) ? . 65504
O(5) C(16) 3.233(9) ? . 65504
O(6) O(10) 3.373(7) ? . .
O(6) O(11) 2.970(7) ? . .
O(6) C(5) 3.400(7) ? . 65501
O(6) C(9) 3.246(7) ? . 65501
O(6) C(15) 3.573(8) ? . 65504
O(7) O(8) 2.889(7) ? . .
O(7) O(9) 2.878(7) ? . .
O(7) O(10) 2.906(7) ? . .
O(7) O(11) 2.915(7) ? . .
O(7) C(1) 3.329(8) ? . 65601
O(7) C(8) 3.424(9) ? . 65504
O(7) C(25) 3.355(7) ? . .
O(8) O(10) 3.431(7) ? . .
O(8) C(10) 3.294(9) ? . 65601
O(8) C(13) 3.486(8) ? . 65601
O(8) C(19) 3.210(9) ? . 65501
O(8) C(20) 3.39(1) ? . 65501
O(9) O(10) 2.632(7) ? . .
O(9) O(11) 3.571(7) ? . .
O(9) C(13) 3.395(8) ? . 65601
O(9) C(14) 3.454(8) ? . 65504
O(10) C(7) 3.336(9) ? . 65501
O(10) C(15) 3.557(8) ? . 65504
O(11) C(21) 3.403(7) ? . .
N(1) C(2) 2.568(8) ? . .
N(1) C(6) 2.561(8) ? . .
N(1) C(10) 2.544(9) ? . .
N(1) C(14) 2.578(8) ? . .
N(2) C(18) 2.567(8) ? . .
N(2) C(22) 2.593(8) ? . .
N(2) C(26) 2.596(7) ? . .
N(2) C(30) 2.574(8) ? . .
C(1) O(7) 3.329(8) ? . 45401
C(1) C(3) 2.48(1) ? . .
C(1) C(5) 2.530(8) ? . .
C(1) C(6) 2.966(9) ? . .
C(1) C(9) 2.505(9) ? . .
C(1) C(10) 3.07(1) ? . .
C(1) C(13) 2.450(9) ? . .
C(2) O(4) 3.478(8) ? . 45501
C(2) C(4) 2.50(1) ? . .
C(2) C(5) 3.073(9) ? . .
C(2) C(6) 3.519(9) ? . .
C(2) C(9) 3.010(8) ? . .
C(5) O(6) 3.400(7) ? . 45501
C(5) C(7) 2.48(1) ? . .
C(5) C(9) 2.442(8) ? . .
C(5) C(13) 2.508(8) ? . .
C(5) C(14) 3.096(9) ? . .
C(6) C(8) 2.53(1) ? . .
C(6) C(13) 3.127(9) ? . .
C(7) O(10) 3.336(9) ? . 45501
C(8) O(7) 3.424(9) ? . 45404
C(9) O(4) 3.194(7) ? . 45501
C(9) O(6) 3.246(7) ? . 45501
C(9) C(11) 2.492(9) ? . .
C(9) C(12) 3.125(9) ? . .
C(9) C(13) 2.498(8) ? . .
C(9) C(14) 3.017(8) ? . .
C(10) O(8) 3.294(9) ? . 45401
C(10) C(12) 2.52(1) ? . .
C(10) C(13) 2.990(9) ? . .
C(10) C(14) 3.499(9) ? . .
C(13) O(8) 3.486(8) ? . 45401
C(13) O(9) 3.395(8) ? . 45401
C(13) C(15) 2.495(9) ? . .
C(14) O(9) 3.454(8) ? . 45404
C(14) C(16) 2.52(1) ? . .
C(15) O(5) 3.370(8) ? . 45404
C(15) O(6) 3.573(8) ? . 45404
C(15) O(10) 3.557(8) ? . 45404
C(16) O(5) 3.233(9) ? . 45404
C(17) C(19) 2.47(1) ? . .
C(17) C(21) 2.496(9) ? . .
C(17) C(22) 3.092(9) ? . .
C(17) C(25) 2.532(8) ? . .
C(17) C(26) 3.065(8) ? . .
C(17) C(29) 2.428(9) ? . .
C(18) N(2) 2.567(8) ? . .
C(18) C(20) 2.55(1) ? . .
C(18) C(21) 3.011(8) ? . .
C(18) C(25) 3.096(8) ? . .
C(19) O(8) 3.210(9) ? . 45501
C(20) O(8) 3.39(1) ? . 45501
C(21) C(23) 2.462(9) ? . .
C(21) C(25) 2.426(8) ? . .
C(21) C(29) 2.529(8) ? . .
C(21) C(30) 3.070(9) ? . .
C(22) N(2) 2.593(8) ? . .
C(22) C(24) 2.54(1) ? . .
C(22) C(29) 3.046(9) ? . .
C(25) C(27) 2.453(9) ? . .
C(25) C(29) 2.541(8) ? . .
C(25) C(30) 3.074(9) ? . .
C(26) N(2) 2.596(7) ? . .
C(26) C(28) 2.544(9) ? . .
C(26) C(29) 3.152(8) ? . .
C(28) O(3) 3.505(9) ? . 45503
C(28) O(4) 3.452(9) ? . 45503
C(29) O(2) 3.542(7) ? . 45501
C(29) O(2) 3.429(7) ? . 45503
C(29) C(31) 2.490(9) ? . .
C(29) C(32) 3.079(9) ? . .
C(30) O(2) 3.522(8) ? . 45503
C(30) N(2) 2.574(8) ? . .
C(30) C(32) 2.54(1) ? . .
C(31) O(1) 3.417(7) ? . 45503
C(31) O(2) 3.420(8) ? . 45503
W(1) H(57) 3.5728 ? . 45503
W(1) H(69) 3.5515 ? . 45503
W(2) H(2) 3.5683 ? . 65601
W(2) H(56) 3.2441 ? . .
O(1) H(55) 3.1348 ? . .
O(1) H(56) 3.0420 ? . .
O(1) H(59) 2.9415 ? . .
O(1) H(60) 3.0526 ? . .
O(1) H(66) 3.3399 ? . 45503
O(1) H(68) 3.0059 ? . 45503
O(1) H(69) 3.0418 ? . 45503
O(2) H(25) 3.4489 ? . 65501
O(2) H(37) 2.8084 ? . 65501
O(2) H(49) 3.3924 ? . 65501
O(2) H(57) 2.7681 ? . 45503
O(2) H(64) 2.6062 ? . 45503
O(2) H(65) 2.6689 ? . 65501
O(2) H(66) 3.2382 ? . 45503
O(2) H(69) 2.6306 ? . 45503
O(2) H(70) 3.1386 ? . 65501
O(3) H(46) 2.7055 ? . .
O(3) H(55) 2.4632 ? . .
O(3) H(56) 3.3971 ? . .
O(3) H(57) 2.9753 ? . 45503
O(3) H(59) 3.3319 ? . 45503
O(3) H(62) 3.5292 ? . 45503
O(3) H(63) 2.9213 ? . 45503
O(3) H(66) 3.3450 ? . .
O(3) H(67) 3.2812 ? . .
O(4) H(3) 3.0907 ? . 65501
O(4) H(4) 2.9702 ? . 65501
O(4) H(10) 2.7891 ? . 65501
O(4) H(19) 3.3677 ? . 65501
O(4) H(20) 2.2900 ? . 65501
O(4) H(25) 2.8604 ? . 65501
O(4) H(46) 3.4629 ? . .
O(4) H(57) 3.3594 ? . 45503
O(4) H(62) 3.5675 ? . 45503
O(4) H(63) 2.6116 ? . 45503
O(5) H(32) 2.6727 ? . 65504
O(5) H(34) 2.5570 ? . 65504
O(5) H(35) 3.4555 ? . 65504
O(5) H(37) 3.0048 ? . 65501
O(5) H(42) 3.3494 ? . 65501
O(5) H(49) 2.9386 ? . 65501
O(6) H(10) 2.9386 ? . 65501
O(6) H(11) 3.0173 ? . 65501
O(6) H(19) 2.6282 ? . 65501
O(6) H(20) 2.9911 ? . 65501
O(6) H(32) 2.8184 ? . 65504
O(6) H(34) 3.3375 ? . 65504
O(6) H(49) 2.8943 ? . 65501
O(6) H(54) 2.8117 ? . 65501
O(7) H(1) 3.2721 ? . 65601
O(7) H(2) 2.5382 ? . 65601
O(7) H(5) 3.2593 ? . 65601
O(7) H(15) 3.4189 ? . 65504
O(7) H(16) 2.5010 ? . 65504
O(7) H(28) 3.5616 ? . 65601
O(7) H(40) 2.7537 ? . .
O(7) H(47) 3.3649 ? . .
O(7) H(56) 2.3909 ? . .
O(7) H(60) 2.9684 ? . .
O(8) H(2) 3.2316 ? . 65601
O(8) H(21) 2.7648 ? . 65601
O(8) H(22) 2.9071 ? . 65601
O(8) H(28) 2.5173 ? . 65601
O(8) H(33) 3.4887 ? . 65601
O(8) H(34) 3.5568 ? . 65504
O(8) H(42) 2.3705 ? . 65501
O(8) H(44) 2.8315 ? . 65501
O(9) H(11) 3.3412 ? . 65504
O(9) H(13) 3.3189 ? . 65504
O(9) H(15) 2.8481 ? . 65504
O(9) H(28) 2.5209 ? . 65601
O(9) H(29) 3.4918 ? . 65601
O(9) H(31) 2.6242 ? . 65504
O(9) H(32) 3.3070 ? . 65504
O(9) H(33) 2.9829 ? . 65601
O(9) H(34) 3.3166 ? . 65504
O(9) H(42) 3.5146 ? . 65501
O(9) H(44) 3.3524 ? . 65501
O(10) H(10) 3.4649 ? . 65501
O(10) H(13) 2.6953 ? . 65504
O(10) H(14) 2.5608 ? . 65501
O(10) H(15) 3.2441 ? . 65501
O(10) H(29) 2.8569 ? . 65504
O(10) H(31) 3.4716 ? . 65504
O(10) H(32) 2.7055 ? . 65504
O(11) H(10) 2.9331 ? . 65501
O(11) H(14) 2.8582 ? . 65501
O(11) H(46) 3.0007 ? . .
O(11) H(47) 2.8739 ? . .
O(11) H(56) 3.2470 ? . .
N(1) H(1) 2.0666 ? . .
N(1) H(2) 2.0666 ? . .
N(1) H(3) 2.8509 ? . .
N(1) H(4) 2.6743 ? . .
N(1) H(10) 2.0518 ? . .
N(1) H(11) 2.0519 ? . .
N(1) H(12) 2.8000 ? . .
N(1) H(13) 2.7147 ? . .
N(1) H(19) 2.0301 ? . .
N(1) H(20) 2.0302 ? . .
N(1) H(21) 2.7880 ? . .
N(1) H(22) 2.6973 ? . .
N(1) H(28) 2.0482 ? . .
N(1) H(29) 2.0481 ? . .
N(1) H(30) 2.7794 ? . .
N(1) H(31) 2.7818 ? . .
N(2) H(37) 2.0404 ? . .
N(2) H(38) 2.0405 ? . .
N(2) H(39) 2.8834 ? . .
N(2) H(40) 2.6766 ? . .
N(2) H(46) 2.0440 ? . .
N(2) H(47) 2.0439 ? . .
N(2) H(48) 2.8483 ? . .
N(2) H(49) 2.7733 ? . .
N(2) H(55) 2.0520 ? . .
N(2) H(56) 2.0520 ? . .
N(2) H(57) 2.8455 ? . .
N(2) H(58) 2.7895 ? . .
N(2) H(64) 2.0583 ? . .
N(2) H(65) 2.0583 ? . .
N(2) H(66) 2.8233 ? . .
N(2) H(67) 2.7219 ? . .
C(1) H(3) 2.0534 ? . .
C(1) H(4) 2.0534 ? . .
C(1) H(5) 2.6371 ? . .
C(1) H(6) 2.6544 ? . .
C(1) H(10) 2.7975 ? . .
C(1) H(11) 3.3509 ? . .
C(1) H(12) 2.6808 ? . .
C(1) H(13) 3.1309 ? . .
C(1) H(19) 3.3328 ? . .
C(1) H(20) 2.6623 ? . .
C(1) H(21) 3.4737 ? . .
C(1) H(22) 2.6980 ? . .
C(1) H(28) 2.5557 ? . .
C(1) H(29) 2.6212 ? . .
C(2) H(1) 2.0441 ? . .
C(2) H(2) 2.0440 ? . .
C(2) H(5) 2.0265 ? . .
C(2) H(6) 2.0265 ? . .
C(2) H(7) 2.9208 ? . .
C(2) H(8) 3.2684 ? . .
C(2) H(9) 2.5249 ? . .
C(2) H(10) 2.8364 ? . .
C(2) H(12) 2.9885 ? . .
C(2) H(20) 2.6353 ? . .
C(2) H(22) 3.2254 ? . .
C(2) H(50) 3.3627 ? . 45501
C(3) H(1) 2.5587 ? . .
C(3) H(2) 2.7409 ? . .
C(3) H(3) 2.0322 ? . .
C(3) H(4) 2.0321 ? . .
C(3) H(7) 2.0438 ? . .
C(3) H(8) 2.0439 ? . .
C(3) H(9) 2.0438 ? . .
C(3) H(12) 3.5867 ? . .
C(3) H(40) 3.4677 ? . 45401
C(3) H(41) 3.1510 ? . 45401
C(3) H(43) 3.1378 ? . 45401
C(3) H(50) 3.4815 ? . 45501
C(3) H(52) 3.4415 ? . 45501
C(3) H(58) 3.5086 ? . 45401
C(3) H(60) 3.5094 ? . 45401
C(3) H(61) 3.4641 ? . 45401
C(4) H(3) 2.6839 ? . .
C(4) H(4) 2.7007 ? . .
C(4) H(5) 2.0455 ? . .
C(4) H(6) 2.0457 ? . .
C(4) H(23) 3.5379 ? . 45501
C(4) H(24) 3.5736 ? . 45501
C(4) H(41) 3.2989 ? . 45401
C(4) H(50) 3.4640 ? . 45501
C(4) H(52) 3.3907 ? . 45501
C(4) H(58) 3.5709 ? . 45401
C(4) H(61) 3.2990 ? . 45401
C(4) H(62) 3.2961 ? . 35503
C(4) H(72) 3.2735 ? . 45501
C(5) H(1) 2.7060 ? . .
C(5) H(2) 3.3547 ? . .
C(5) H(3) 3.5307 ? . .
C(5) H(4) 2.6653 ? . .
C(5) H(12) 2.0389 ? . .
C(5) H(13) 2.0389 ? . .
C(5) H(14) 2.6149 ? . .
C(5) H(15) 2.6854 ? . .
C(5) H(19) 2.5512 ? . .
C(5) H(20) 2.6199 ? . .
C(5) H(28) 3.3333 ? . .
C(5) H(29) 2.6646 ? . .
C(5) H(30) 3.4268 ? . .
C(5) H(31) 2.7809 ? . .
C(6) H(1) 2.6216 ? . .
C(6) H(4) 3.0609 ? . .
C(6) H(10) 2.0265 ? . .
C(6) H(11) 2.0264 ? . .
C(6) H(14) 2.0403 ? . .
C(6) H(15) 2.0405 ? . .
C(6) H(16) 2.9470 ? . .
C(6) H(17) 3.2908 ? . .
C(6) H(18) 2.5518 ? . .
C(6) H(29) 2.7783 ? . .
C(6) H(31) 3.4600 ? . .
C(6) H(50) 3.4818 ? . 45501
C(7) H(10) 2.6874 ? . .
C(7) H(11) 2.5964 ? . .
C(7) H(12) 2.0494 ? . .
C(7) H(13) 2.0493 ? . .
C(7) H(16) 2.0322 ? . .
C(7) H(17) 2.0321 ? . .
C(7) H(18) 2.0323 ? . .
C(7) H(29) 3.1426 ? . 55504
C(7) H(51) 3.3894 ? . 45501
C(8) H(1) 3.3292 ? . 55504
C(8) H(12) 2.6924 ? . .
C(8) H(13) 2.7594 ? . .
C(8) H(14) 2.0301 ? . .
C(8) H(15) 2.0301 ? . .
C(8) H(43) 3.3758 ? . 45404
C(8) H(45) 2.9809 ? . 45404
C(8) H(51) 3.2661 ? . 45501
C(8) H(53) 3.4469 ? . 45501
C(9) H(1) 3.3296 ? . .
C(9) H(2) 2.7160 ? . .
C(9) H(3) 2.7887 ? . .
C(9) H(4) 3.1425 ? . .
C(9) H(10) 2.5216 ? . .
C(9) H(11) 2.6679 ? . .
C(9) H(21) 2.0383 ? . .
C(9) H(22) 2.0385 ? . .
C(9) H(23) 3.3065 ? . .
C(9) H(24) 2.6039 ? . .
C(9) H(25) 3.0828 ? . .
C(9) H(27) 3.1499 ? . .
C(9) H(28) 2.7229 ? . .
C(9) H(29) 3.3201 ? . .
C(9) H(30) 2.6965 ? . .
C(9) H(31) 3.3043 ? . .
C(9) H(54) 3.3339 ? . .
C(10) H(2) 2.7686 ? . .
C(10) H(3) 3.2088 ? . .
C(10) H(19) 2.0270 ? . .
C(10) H(20) 2.0271 ? . .
C(10) H(23) 2.0427 ? . .
C(10) H(24) 2.0428 ? . .
C(10) H(25) 2.9361 ? . .
C(10) H(26) 3.2885 ? . .
C(10) H(27) 2.5455 ? . .
C(10) H(28) 2.7013 ? . .
C(10) H(30) 2.9932 ? . .
C(10) H(44) 3.3374 ? . 55401
C(11) H(8) 3.0909 ? . 65501
C(11) H(19) 2.7030 ? . .
C(11) H(20) 2.6061 ? . .
C(11) H(21) 2.0490 ? . .
C(11) H(22) 2.0491 ? . .
C(11) H(25) 2.0303 ? . .
C(11) H(26) 2.0303 ? . .
C(11) H(27) 2.0304 ? . .
C(11) H(41) 3.4362 ? . 55401
C(11) H(52) 3.4881 ? . .
C(11) H(71) 3.1280 ? . 35403
C(11) H(72) 3.5862 ? . .
C(12) H(3) 3.4836 ? . .
C(12) H(19) 3.5161 ? . .
C(12) H(20) 2.7466 ? . .
C(12) H(21) 3.3331 ? . .
C(12) H(22) 2.6510 ? . .
C(12) H(23) 2.0293 ? . .
C(12) H(24) 2.0292 ? . .
C(12) H(61) 3.5361 ? . 35503
C(12) H(63) 3.0043 ? . 35503
C(12) H(70) 3.4879 ? . .
C(12) H(71) 3.2425 ? . 35403
C(12) H(72) 3.4662 ? . .
C(13) H(1) 2.6138 ? . .
C(13) H(2) 2.5844 ? . .
C(13) H(10) 3.3286 ? . .
C(13) H(11) 2.6322 ? . .
C(13) H(12) 3.5457 ? . .
C(13) H(13) 2.7780 ? . .
C(13) H(15) 3.0835 ? . 55404
C(13) H(19) 2.7247 ? . .
C(13) H(20) 3.3240 ? . .
C(13) H(21) 2.7096 ? . .
C(13) H(22) 3.1846 ? . .
C(13) H(30) 2.0592 ? . .
C(13) H(31) 2.0593 ? . .
C(13) H(32) 2.7010 ? . .
C(13) H(33) 2.6471 ? . .
C(13) H(44) 3.5763 ? . 55401
C(14) H(11) 2.7002 ? . .
C(14) H(13) 3.4881 ? . .
C(14) H(19) 2.7271 ? . .
C(14) H(21) 2.9818 ? . .
C(14) H(28) 2.0436 ? . .
C(14) H(29) 2.0434 ? . .
C(14) H(32) 2.0639 ? . .
C(14) H(33) 2.0640 ? . .
C(14) H(34) 2.9371 ? . .
C(14) H(35) 3.2917 ? . .
C(14) H(36) 2.5220 ? . .
C(14) H(44) 3.1493 ? . 55401
C(14) H(53) 3.4996 ? . .
C(14) H(54) 3.5281 ? . .
C(15) H(28) 2.6472 ? . .
C(15) H(29) 2.6497 ? . .
C(15) H(30) 2.0664 ? . .
C(15) H(31) 2.0664 ? . .
C(15) H(34) 2.0646 ? . .
C(15) H(35) 2.0645 ? . .
C(15) H(36) 2.0645 ? . .
C(15) H(44) 3.0172 ? . 55401
C(16) H(30) 2.6780 ? . .
C(16) H(31) 2.7315 ? . .
C(16) H(32) 2.0718 ? . .
C(16) H(33) 2.0720 ? . .
C(16) H(39) 3.2814 ? . 55404
C(16) H(44) 3.4588 ? . 55401
C(16) H(45) 3.5695 ? . 55404
C(16) H(49) 3.5151 ? . 55404
C(16) H(51) 3.4112 ? . 55404
C(16) H(53) 3.5198 ? . .
C(17) H(39) 2.0562 ? . .
C(17) H(40) 2.0561 ? . .
C(17) H(41) 2.7069 ? . .
C(17) H(42) 2.5629 ? . .
C(17) H(46) 3.3203 ? . .
C(17) H(47) 2.6611 ? . .
C(17) H(48) 3.4967 ? . .
C(17) H(49) 2.7601 ? . .
C(17) H(55) 3.3464 ? . .
C(17) H(56) 2.7627 ? . .
C(17) H(57) 3.4077 ? . .
C(17) H(58) 2.7397 ? . .
C(17) H(64) 2.5751 ? . .
C(17) H(65) 2.5628 ? . .
C(17) H(69) 3.1304 ? . 35503
C(17) H(70) 3.4947 ? . 35503
C(18) H(5) 3.4548 ? . 65601
C(18) H(16) 3.5683 ? . 65504
C(18) H(34) 3.4356 ? . 55504
C(18) H(37) 2.0387 ? . .
C(18) H(38) 2.0387 ? . .
C(18) H(41) 2.0441 ? . .
C(18) H(42) 2.0440 ? . .
C(18) H(43) 2.9565 ? . .
C(18) H(44) 3.3105 ? . .
C(18) H(45) 2.5739 ? . .
C(18) H(47) 2.6467 ? . .
C(18) H(49) 3.2408 ? . .
C(18) H(56) 2.8210 ? . .
C(18) H(58) 3.1730 ? . .
C(19) H(5) 3.4701 ? . 65601
C(19) H(6) 3.3242 ? . 65601
C(19) H(21) 3.2155 ? . 55601
C(19) H(23) 3.3660 ? . 55601
C(19) H(37) 2.7447 ? . .
C(19) H(38) 2.5171 ? . .
C(19) H(39) 2.0567 ? . .
C(19) H(40) 2.0567 ? . .
C(19) H(43) 2.0509 ? . .
C(19) H(44) 2.0509 ? . .
C(19) H(45) 2.0508 ? . .
C(20) H(6) 3.1078 ? . 65601
C(20) H(16) 3.4708 ? . 65504
C(20) H(17) 3.2381 ? . 65504
C(20) H(18) 3.5640 ? . 65504
C(20) H(21) 3.0728 ? . 55601
C(20) H(30) 3.4595 ? . 55601
C(20) H(33) 3.1266 ? . 55601
C(20) H(39) 2.6816 ? . .
C(20) H(40) 2.8162 ? . .
C(20) H(41) 2.0492 ? . .
C(20) H(42) 2.0491 ? . .
C(21) H(37) 2.7090 ? . .
C(21) H(38) 3.3230 ? . .
C(21) H(39) 2.8287 ? . .
C(21) H(40) 3.1215 ? . .
C(21) H(48) 2.0806 ? . .
C(21) H(49) 2.0805 ? . .
C(21) H(50) 2.6093 ? . .
C(21) H(51) 2.6394 ? . .
C(21) H(55) 2.6006 ? . .
C(21) H(56) 2.5192 ? . .
C(21) H(64) 3.3494 ? . .
C(21) H(65) 2.7249 ? . .
C(21) H(66) 3.4565 ? . .
C(21) H(67) 2.6972 ? . .
C(22) H(9) 3.5921 ? . 65501
C(22) H(35) 3.5322 ? . 55504
C(22) H(37) 2.7839 ? . .
C(22) H(39) 3.2220 ? . .
C(22) H(46) 2.0574 ? . .
C(22) H(47) 2.0574 ? . .
C(22) H(50) 2.0545 ? . .
C(22) H(51) 2.0545 ? . .
C(22) H(52) 2.9509 ? . .
C(22) H(53) 3.3046 ? . .
C(22) H(54) 2.5487 ? . .
C(22) H(65) 2.7185 ? . .
C(22) H(67) 3.1234 ? . .
C(22) H(72) 3.5920 ? . .
C(23) H(4) 3.5132 ? . 65501
C(23) H(9) 3.5255 ? . 65501
C(23) H(12) 3.4125 ? . 65501
C(23) H(14) 3.4196 ? . 65501
C(23) H(18) 3.4862 ? . 65501
C(23) H(35) 3.1217 ? . 55504
C(23) H(46) 2.6517 ? . .
C(23) H(47) 2.5667 ? . .
C(23) H(48) 2.0656 ? . .
C(23) H(49) 2.0658 ? . .
C(23) H(52) 2.0732 ? . .
C(23) H(53) 2.0733 ? . .
C(23) H(54) 2.0732 ? . .
C(24) H(6) 3.5333 ? . 65501
C(24) H(18) 3.4086 ? . 65501
C(24) H(19) 3.1390 ? . .
C(24) H(24) 3.2752 ? . .
C(24) H(30) 2.9610 ? . .
C(24) H(35) 3.1787 ? . 55504
C(24) H(36) 3.3861 ? . .
C(24) H(48) 2.7188 ? . .
C(24) H(49) 2.7474 ? . .
C(24) H(50) 2.0779 ? . .
C(24) H(51) 2.0779 ? . .
C(25) H(37) 3.3523 ? . .
C(25) H(38) 2.7132 ? . .
C(25) H(39) 3.5874 ? . .
C(25) H(40) 2.6965 ? . .
C(25) H(46) 2.5284 ? . .
C(25) H(47) 2.5934 ? . .
C(25) H(57) 2.0602 ? . .
C(25) H(58) 2.0603 ? . .
C(25) H(59) 2.5950 ? . .
C(25) H(60) 2.6334 ? . .
C(25) H(64) 2.7400 ? . .
C(25) H(65) 3.3619 ? . .
C(25) H(66) 2.8072 ? . .
C(25) H(67) 3.2799 ? . .
C(26) H(5) 3.3289 ? . 65601
C(26) H(38) 2.7329 ? . .
C(26) H(40) 3.2116 ? . .
C(26) H(55) 2.0320 ? . .
C(26) H(56) 2.0320 ? . .
C(26) H(59) 2.0797 ? . .
C(26) H(60) 2.0798 ? . .
C(26) H(61) 2.9483 ? . .
C(26) H(62) 3.3176 ? . .
C(26) H(63) 2.5541 ? . .
C(26) H(64) 2.8482 ? . .
C(26) H(66) 3.3006 ? . .
C(26) H(70) 3.5983 ? . 35503
C(27) H(5) 3.2778 ? . 65601
C(27) H(55) 2.6164 ? . .
C(27) H(56) 2.5503 ? . .
C(27) H(57) 2.0959 ? . .
C(27) H(58) 2.0958 ? . .
C(27) H(61) 2.0383 ? . .
C(27) H(62) 2.0383 ? . .
C(27) H(63) 2.0383 ? . .
C(27) H(66) 3.1687 ? . 45503
C(27) H(68) 3.2108 ? . 45503
C(28) H(7) 3.2925 ? . 65601
C(28) H(25) 3.3400 ? . 35503
C(28) H(27) 3.3863 ? . 65601
C(28) H(27) 3.3121 ? . 35503
C(28) H(57) 2.7385 ? . .
C(28) H(58) 2.7736 ? . .
C(28) H(59) 2.0407 ? . .
C(28) H(60) 2.0408 ? . .
C(28) H(61) 3.2309 ? . 45603
C(28) H(67) 3.4893 ? . 45503
C(28) H(68) 3.4638 ? . 45503
C(29) H(37) 2.5405 ? . .
C(29) H(38) 2.5864 ? . .
C(29) H(46) 2.7567 ? . .
C(29) H(47) 3.3506 ? . .
C(29) H(48) 2.7841 ? . .
C(29) H(49) 3.2704 ? . .
C(29) H(55) 2.6976 ? . .
C(29) H(56) 3.3578 ? . .
C(29) H(57) 2.8931 ? . .
C(29) H(58) 3.4484 ? . .
C(29) H(64) 3.5544 ? . 35503
C(29) H(66) 2.0443 ? . .
C(29) H(67) 2.0443 ? . .
C(29) H(68) 3.3143 ? . .
C(29) H(69) 2.6238 ? . .
C(29) H(70) 3.0384 ? . .
C(29) H(72) 3.0753 ? . .
C(30) H(46) 2.7926 ? . .
C(30) H(48) 3.1210 ? . .
C(30) H(55) 2.7144 ? . .
C(30) H(57) 3.3516 ? . .
C(30) H(59) 2.8843 ? . 45503
C(30) H(62) 3.2802 ? . 45503
C(30) H(64) 2.0303 ? . .
C(30) H(65) 2.0303 ? . .
C(30) H(68) 2.0567 ? . .
C(30) H(69) 2.0568 ? . .
C(30) H(70) 2.9540 ? . .
C(30) H(71) 3.3024 ? . .
C(30) H(72) 2.5500 ? . .
C(31) H(38) 3.2564 ? . 35503
C(31) H(59) 3.2173 ? . 45503
C(31) H(62) 3.4411 ? . 45503
C(31) H(64) 2.7016 ? . .
C(31) H(65) 2.5924 ? . .
C(31) H(66) 2.0631 ? . .
C(31) H(67) 2.0630 ? . .
C(31) H(70) 2.0493 ? . .
C(31) H(71) 2.0494 ? . .
C(31) H(72) 2.0493 ? . .
C(32) H(23) 3.2334 ? . 35403
C(32) H(25) 3.4763 ? . .
C(32) H(26) 3.2039 ? . .
C(32) H(26) 3.4149 ? . 35403
C(32) H(38) 3.0979 ? . 35503
C(32) H(48) 3.3976 ? . .
C(32) H(64) 3.4682 ? . .
C(32) H(65) 2.6688 ? . .
C(32) H(66) 3.3582 ? . .
C(32) H(67) 2.6824 ? . .
C(32) H(68) 2.0510 ? . .
C(32) H(69) 2.0511 ? . .
H(1) O(7) 3.2721 ? . 45401
H(1) C(8) 3.3292 ? . 55404
H(2) W(2) 3.5683 ? . 45401
H(2) O(7) 2.5382 ? . 45401
H(2) O(8) 3.2316 ? . 45401
H(3) O(4) 3.0907 ? . 45501
H(4) O(4) 2.9702 ? . 45501
H(4) C(23) 3.5132 ? . 45501
H(5) O(7) 3.2593 ? . 45401
H(5) C(18) 3.4548 ? . 45401
H(5) C(19) 3.4701 ? . 45401
H(5) C(26) 3.3289 ? . 45401
H(5) C(27) 3.2778 ? . 45401
H(6) C(19) 3.3242 ? . 45401
H(6) C(20) 3.1078 ? . 45401
H(6) C(24) 3.5333 ? . 45501
H(7) C(28) 3.2925 ? . 45401
H(8) C(11) 3.0909 ? . 45501
H(9) C(22) 3.5921 ? . 45501
H(9) C(23) 3.5255 ? . 45501
H(10) O(4) 2.7891 ? . 45501
H(10) O(6) 2.9386 ? . 45501
H(10) O(10) 3.4649 ? . 45501
H(10) O(11) 2.9331 ? . 45501
H(11) O(6) 3.0173 ? . 45501
H(11) O(9) 3.3412 ? . 45404
H(12) C(23) 3.4125 ? . 45501
H(13) O(9) 3.3189 ? . 45404
H(13) O(10) 2.6953 ? . 45404
H(14) O(10) 2.5608 ? . 45501
H(14) O(11) 2.8582 ? . 45501
H(14) C(23) 3.4196 ? . 45501
H(15) O(7) 3.4189 ? . 45404
H(15) O(9) 2.8481 ? . 45404
H(15) O(10) 3.2441 ? . 45501
H(15) C(13) 3.0835 ? . 55504
H(16) O(7) 2.5010 ? . 45404
H(16) C(18) 3.5683 ? . 45404
H(16) C(20) 3.4708 ? . 45404
H(17) C(20) 3.2381 ? . 45404
H(18) C(20) 3.5640 ? . 45404
H(18) C(23) 3.4862 ? . 45501
H(18) C(24) 3.4086 ? . 45501
H(19) O(4) 3.3677 ? . 45501
H(19) O(6) 2.6282 ? . 45501
H(20) O(4) 2.2900 ? . 45501
H(20) O(6) 2.9911 ? . 45501
H(21) O(8) 2.7648 ? . 45401
H(21) C(19) 3.2155 ? . 55401
H(21) C(20) 3.0728 ? . 55401
H(22) O(8) 2.9071 ? . 45401
H(23) C(4) 3.5379 ? . 65501
H(23) C(19) 3.3660 ? . 55401
H(23) C(32) 3.2334 ? . 35403
H(24) C(4) 3.5736 ? . 65501
H(25) O(2) 3.4489 ? . 45501
H(25) O(4) 2.8604 ? . 45501
H(25) C(28) 3.3400 ? . 35503
H(26) C(32) 3.4149 ? . 35403
H(27) C(28) 3.3863 ? . 45401
H(27) C(28) 3.3121 ? . 35503
H(28) O(7) 3.5616 ? . 45401
H(28) O(8) 2.5173 ? . 45401
H(28) O(9) 2.5209 ? . 45401
H(29) O(9) 3.4918 ? . 45401
H(29) O(10) 2.8569 ? . 45404
H(29) C(7) 3.1426 ? . 55404
H(30) C(20) 3.4595 ? . 55401
H(31) O(9) 2.6242 ? . 45404
H(31) O(10) 3.4716 ? . 45404
H(32) O(5) 2.6727 ? . 45404
H(32) O(6) 2.8184 ? . 45404
H(32) O(9) 3.3070 ? . 45404
H(32) O(10) 2.7055 ? . 45404
H(33) O(8) 3.4887 ? . 45401
H(33) O(9) 2.9829 ? . 45401
H(33) C(20) 3.1266 ? . 55401
H(34) O(5) 2.5570 ? . 45404
H(34) O(6) 3.3375 ? . 45404
H(34) O(8) 3.5568 ? . 45404
H(34) O(9) 3.3166 ? . 45404
H(34) C(18) 3.4356 ? . 55404
H(35) O(5) 3.4555 ? . 45404
H(35) C(22) 3.5322 ? . 55404
H(35) C(23) 3.1217 ? . 55404
H(35) C(24) 3.1787 ? . 55404
H(37) O(2) 2.8084 ? . 45501
H(37) O(5) 3.0048 ? . 45501
H(37) N(2) 2.0404 ? . .
H(38) N(2) 2.0405 ? . .
H(38) C(31) 3.2564 ? . 35503
H(38) C(32) 3.0979 ? . 35503
H(39) N(2) 2.8834 ? . .
H(39) C(16) 3.2814 ? . 55504
H(40) N(2) 2.6766 ? . .
H(40) C(3) 3.4677 ? . 65601
H(41) C(3) 3.1510 ? . 65601
H(41) C(4) 3.2989 ? . 65601
H(41) C(11) 3.4362 ? . 55601
H(42) O(5) 3.3494 ? . 45501
H(42) O(8) 2.3705 ? . 45501
H(42) O(9) 3.5146 ? . 45501
H(43) C(3) 3.1378 ? . 65601
H(43) C(8) 3.3758 ? . 65504
H(44) O(8) 2.8315 ? . 45501
H(44) O(9) 3.3524 ? . 45501
H(44) C(10) 3.3374 ? . 55601
H(44) C(13) 3.5763 ? . 55601
H(44) C(14) 3.1493 ? . 55601
H(44) C(15) 3.0172 ? . 55601
H(44) C(16) 3.4588 ? . 55601
H(45) C(8) 2.9809 ? . 65504
H(45) C(16) 3.5695 ? . 55504
H(46) N(2) 2.0440 ? . .
H(47) N(2) 2.0439 ? . .
H(48) N(2) 2.8483 ? . .
H(49) O(2) 3.3924 ? . 45501
H(49) O(5) 2.9386 ? . 45501
H(49) O(6) 2.8943 ? . 45501
H(49) N(2) 2.7733 ? . .
H(49) C(16) 3.5151 ? . 55504
H(50) C(2) 3.3627 ? . 65501
H(50) C(3) 3.4815 ? . 65501
H(50) C(4) 3.4640 ? . 65501
H(50) C(6) 3.4818 ? . 65501
H(51) C(7) 3.3894 ? . 65501
H(51) C(8) 3.2661 ? . 65501
H(51) C(16) 3.4112 ? . 55504
H(52) C(3) 3.4415 ? . 65501
H(52) C(4) 3.3907 ? . 65501
H(53) C(8) 3.4469 ? . 65501
H(54) O(6) 2.8117 ? . 45501
H(55) N(2) 2.0520 ? . .
H(56) N(2) 2.0520 ? . .
H(57) W(1) 3.5728 ? . 45503
H(57) O(2) 2.7681 ? . 45503
H(57) O(3) 2.9753 ? . 45503
H(57) O(4) 3.3594 ? . 45503
H(57) N(2) 2.8455 ? . .
H(58) N(2) 2.7895 ? . .
H(58) C(3) 3.5086 ? . 65601
H(58) C(4) 3.5709 ? . 65601
H(59) O(3) 3.3319 ? . 45503
H(59) C(30) 2.8843 ? . 45503
H(59) C(31) 3.2173 ? . 45503
H(60) C(3) 3.5094 ? . 65601
H(61) C(3) 3.4641 ? . 65601
H(61) C(4) 3.2990 ? . 65601
H(61) C(12) 3.5361 ? . 35503
H(61) C(28) 3.2309 ? . 45603
H(62) O(3) 3.5292 ? . 45503
H(62) O(4) 3.5675 ? . 45503
H(62) C(4) 3.2961 ? . 35503
H(62) C(30) 3.2802 ? . 45503
H(62) C(31) 3.4411 ? . 45503
H(63) O(3) 2.9213 ? . 45503
H(63) O(4) 2.6116 ? . 45503
H(63) C(12) 3.0043 ? . 35503
H(64) O(2) 2.6062 ? . 45503
H(64) N(2) 2.0583 ? . .
H(64) C(29) 3.5544 ? . 35503
H(65) O(2) 2.6689 ? . 45501
H(65) N(2) 2.0583 ? . .
H(66) O(1) 3.3399 ? . 45503
H(66) O(2) 3.2382 ? . 45503
H(66) N(2) 2.8233 ? . .
H(66) C(27) 3.1687 ? . 45503
H(67) N(2) 2.7219 ? . .
H(67) C(28) 3.4893 ? . 45503
H(68) O(1) 3.0059 ? . 45503
H(68) C(27) 3.2108 ? . 45503
H(68) C(28) 3.4638 ? . 45503
H(69) W(1) 3.5515 ? . 45503
H(69) O(1) 3.0418 ? . 45503
H(69) O(2) 2.6306 ? . 45503
H(69) C(17) 3.1304 ? . 35503
H(70) O(2) 3.1386 ? . 45501
H(70) C(17) 3.4947 ? . 35503
H(70) C(26) 3.5983 ? . 35503
H(71) C(11) 3.1280 ? . 35403
H(71) C(12) 3.2425 ? . 35403
H(72) C(4) 3.2735 ? . 65501

loop_
_geom_torsion_atom_site_label_1
_geom_torsion_atom_site_label_2
_geom_torsion_atom_site_label_3
_geom_torsion_atom_site_label_4
_geom_torsion
_geom_torsion_publ_flag
_geom_torsion_site_symmetry_1
_geom_torsion_site_symmetry_2
_geom_torsion_site_symmetry_3
_geom_torsion_site_symmetry_4
C(5) N(1) C(1) C(2) -61.7(6) ? . . . .
C(9) N(1) C(1) C(2) 57.4(6) ? . . . .
C(13) N(1) C(1) C(2) 178.1(5) ? . . . .
C(1) N(1) C(5) C(6) -49.2(6) ? . . . .
C(9) N(1) C(5) C(6) -170.3(5) ? . . . .
C(13) N(1) C(5) C(6) 68.4(6) ? . . . .
C(1) N(1) C(9) C(10) 63.1(6) ? . . . .
C(5) N(1) C(9) C(10) -175.5(5) ? . . . .
C(13) N(1) C(9) C(10) -54.6(6) ? . . . .
C(1) N(1) C(13) C(14) -175.8(5) ? . . . .
C(5) N(1) C(13) C(14) 63.7(6) ? . . . .
C(9) N(1) C(13) C(14) -55.4(6) ? . . . .
C(21) N(2) C(17) C(18) -56.3(6) ? . . . .
C(25) N(2) C(17) C(18) 60.9(6) ? . . . .
C(29) N(2) C(17) C(18) -177.1(5) ? . . . .
C(17) N(2) C(21) C(22) -62.7(6) ? . . . .
C(25) N(2) C(21) C(22) 175.9(5) ? . . . .
C(29) N(2) C(21) C(22) 54.4(6) ? . . . .
C(17) N(2) C(25) C(26) 54.5(6) ? . . . .
C(21) N(2) C(25) C(26) 174.8(5) ? . . . .
C(29) N(2) C(25) C(26) -63.8(6) ? . . . .
C(17) N(2) C(29) C(30) 179.2(5) ? . . . .
C(21) N(2) C(29) C(30) 59.1(6) ? . . . .
C(25) N(2) C(29) C(30) -58.5(6) ? . . . .
N(1) C(1) C(2) C(3) 167.2(6) ? . . . .
C(1) C(2) C(3) C(4) 178.8(6) ? . . . .
N(1) C(5) C(6) C(7) -173.8(5) ? . . . .
C(5) C(6) C(7) C(8) -175.1(6) ? . . . .
N(1) C(9) C(10) C(11) -173.3(5) ? . . . .
C(9) C(10) C(11) C(12) 71.9(8) ? . . . .
N(1) C(13) C(14) C(15) 179.8(5) ? . . . .
C(13) C(14) C(15) C(16) -176.3(6) ? . . . .
N(2) C(17) C(18) C(19) -164.5(5) ? . . . .
C(17) C(18) C(19) C(20) -170.2(5) ? . . . .
N(2) C(21) C(22) C(23) 174.4(5) ? . . . .
C(21) C(22) C(23) C(24) 178.0(5) ? . . . .
N(2) C(25) C(26) C(27) -175.8(5) ? . . . .
C(25) C(26) C(27) C(28) -177.5(5) ? . . . .
N(2) C(29) C(30) C(31) -172.6(5) ? . . . .
C(29) C(30) C(31) C(32) 68.3(7) ? . . . .
